data_4122146
loop_
_publ_author_name
'Langseth, Eirin'
'Nova, Ainara'
'Tr\%aseth, Eline Aa'
'Rise, Frode'
'Oien, Sigurd'
'Heyn, Richard H.'
'Tilset, Mats'

_publ_section_title
;
 A Gold Exchange: A Mechanistic Study of a Reversible, Formal Ethylene
 Insertion into a Gold(III)-Oxygen Bond.
;
_journal_issue 28
_journal_name_full 'Journal of the American Chemical Society'
_journal_page_first 10104
_journal_page_last 10115
_journal_paper_doi 10.1021/ja504554u
_journal_volume 136
_journal_year 2014
_chemical_formula_moiety 'C18 H14 Au F6 N O4'
_chemical_formula_sum 'C18 H14 Au F6 N O4'
_chemical_formula_weight 619.27
_chemical_name_common (tpy)Au(CH2CH2OCOCF3)(OCOCF3)
_chemical_name_systematic
;
 [2-(4-tolyl)pyridine](2-trifluoroacetoxyethyl)(trifluoroacetato)gold(III)
;
_space_group_crystal_system monoclinic
_space_group_IT_number 14
_space_group_name_Hall '-P 2yn'
_space_group_name_H-M_alt 'P 1 21/n 1'
_symmetry_space_group_name_Hall '-P 2yn'
_symmetry_space_group_name_H-M 'P 1 21/n 1'
_atom_sites_solution_hydrogens geom
_audit_creation_method SHELXL-2013
_cell_angle_alpha 90
_cell_angle_beta 98.5350(14)
_cell_angle_gamma 90
_cell_formula_units_Z 4
_cell_length_a 8.7062(4)
_cell_length_b 11.6534(5)
_cell_length_c 18.7313(9)
_cell_measurement_temperature 100(2)
_cell_volume 1879.37(15)
_computing_cell_refinement 'APEX2 v2013.6--2 (Bruker AXS)'
_computing_data_collection 'APEX2 v2013.6--2 (Bruker AXS)'
_computing_data_reduction 'SAINT V8.32B (Bruker AXS Inc., 2013)'
_computing_molecular_graphics 'Diamond v3.2i (Brandenburg, 2012)'
_computing_publication_material 'enCIFer v1.4 (CCDC, 2011)'
_computing_structure_refinement 'SHELXL-2013 (Sheldrick, 2013)'
_computing_structure_solution 'APEX2 v2013.6--2 (Bruker AXS)'
_diffrn_ambient_temperature 100(2)
_diffrn_detector_area_resol_mean 10.4167
_diffrn_measured_fraction_theta_full 0.999
_diffrn_measured_fraction_theta_max 1.000
_diffrn_measurement_device_type 'fixed-chi goniometer'
_diffrn_measurement_method 'profile data from \f and \w scans'
_diffrn_radiation_type MoK\a
_diffrn_radiation_wavelength 0.71073
_diffrn_reflns_av_R_equivalents 0.0431
_diffrn_reflns_av_unetI/netI 0.0283
_diffrn_reflns_Laue_measured_fraction_full 0.999
_diffrn_reflns_Laue_measured_fraction_max 1.000
_diffrn_reflns_limit_h_max 11
_diffrn_reflns_limit_h_min -11
_diffrn_reflns_limit_k_max 14
_diffrn_reflns_limit_k_min -14
_diffrn_reflns_limit_l_max 24
_diffrn_reflns_limit_l_min -24
_diffrn_reflns_number 29999
_diffrn_reflns_point_group_measured_fraction_full 0.999
_diffrn_reflns_point_group_measured_fraction_max 1.000
_diffrn_reflns_theta_full 25.242
_diffrn_reflns_theta_max 27.100
_diffrn_reflns_theta_min 2.065
_diffrn_source 'sealed X-ray tube'
_exptl_absorpt_coefficient_mu 7.912
_exptl_absorpt_correction_T_max 0.402
_exptl_absorpt_correction_T_min 0.338
_exptl_absorpt_correction_type multi-scan
_exptl_absorpt_process_details 'SADABS V2012/1 (Bruker AXS Inc.)'
_exptl_crystal_colour colourless
_exptl_crystal_density_diffrn 2.189
_exptl_crystal_description prism
_exptl_crystal_F_000 1176
_exptl_crystal_size_max 0.175
_exptl_crystal_size_mid 0.144
_exptl_crystal_size_min 0.141
_refine_diff_density_max 0.568
_refine_diff_density_min -0.500
_refine_diff_density_rms 0.114
_refine_ls_extinction_method none
_refine_ls_goodness_of_fit_ref 1.041
_refine_ls_hydrogen_treatment constr
_refine_ls_matrix_type full
_refine_ls_number_parameters 300
_refine_ls_number_reflns 4134
_refine_ls_number_restraints 0
_refine_ls_restrained_S_all 1.041
_refine_ls_R_factor_all 0.0324
_refine_ls_R_factor_gt 0.0214
_refine_ls_shift/su_max 0.002
_refine_ls_shift/su_mean 0.000
_refine_ls_structure_factor_coef Fsqd
_refine_ls_weighting_details
;
 w=1/[\s^2^(Fo^2^)+(0.0093P)^2^+2.3592P]
 where P=(Fo^2^+2Fc^2^)/3
;
_refine_ls_weighting_scheme calc
_refine_ls_wR_factor_gt 0.0358
_refine_ls_wR_factor_ref 0.0384
_reflns_Friedel_coverage 0.000
_reflns_number_gt 3452
_reflns_number_total 4134
_reflns_threshold_expression 'I > 2\s(I)'
_cod_data_source_file ja504554u_si_002.cif
_cod_data_source_block SOE-EL701-prec-fin-P21_a
_cod_depositor_comments 'Adding full bibliography for 4122146--4122147.cif.'
_cod_database_code 4122146
_shelx_space_group_comment
;
The symmetry employed for this shelxl refinement is uniquely defined
by the following loop, which should always be used as a source of
symmetry information in preference to the above space-group names.
They are only intended as comments.
;
_shelx_estimated_absorpt_t_min 0.338
_shelx_estimated_absorpt_t_max 0.402
_shelxl_version_number 2013-2

loop_
_space_group_symop_operation_xyz
'x, y, z'
'-x+1/2, y+1/2, -z+1/2'
'-x, -y, -z'
'x-1/2, -y-1/2, z-1/2'

loop_
_atom_site_label
_atom_site_type_symbol
_atom_site_fract_x
_atom_site_fract_y
_atom_site_fract_z
_atom_site_U_iso_or_equiv
_atom_site_adp_type
_atom_site_occupancy
_atom_site_site_symmetry_order
_atom_site_calc_flag
_atom_site_refinement_flags_posn
_atom_site_refinement_flags_adp
_atom_site_refinement_flags_occupancy
_atom_site_disorder_assembly
_atom_site_disorder_group
Au1 Au 0.43441(2) 0.50702(2) 0.37034(2) 0.01290(4) Uani 1 1 d . . . . .
O1 O 0.5329(3) 0.41009(17) 0.29388(11) 0.0178(5) Uani 1 1 d . . . . .
C1 C 0.5169(4) 0.6544(2) 0.33077(17) 0.0161(7) Uani 1 1 d . . . . .
H1A H 0.5674 0.7023 0.3712 0.019 Uiso 1 1 calc R U . . .
H1B H 0.5956 0.6353 0.2995 0.019 Uiso 1 1 calc R U . . .
F1 F 0.6795(2) 0.29909(18) 0.20407(11) 0.0376(5) Uani 1 1 d . . . . .
N1 N 0.3417(3) 0.3613(2) 0.41407(13) 0.0140(6) Uani 1 1 d . . . . .
O2 O 0.3460(3) 0.46523(19) 0.20466(12) 0.0254(5) Uani 1 1 d . . . . .
C2 C 0.3849(4) 0.7203(3) 0.28772(17) 0.0187(7) Uani 1 1 d . . . . .
H2A H 0.3274 0.6690 0.2509 0.022 Uiso 1 1 calc R U . . .
H2B H 0.3120 0.7460 0.3204 0.022 Uiso 1 1 calc R U . . .
F2 F 0.5986(3) 0.42939(19) 0.12837(12) 0.0493(7) Uani 1 1 d . . . . .
C3 C 0.4829(4) 0.9106(3) 0.29291(18) 0.0166(7) Uani 1 1 d . . . . .
F3 F 0.4634(2) 0.27816(19) 0.13609(12) 0.0411(6) Uani 1 1 d . . . . .
O3 O 0.4414(3) 0.82116(17) 0.25158(11) 0.0176(5) Uani 1 1 d . . . . .
C6 C 0.5537(4) 0.3551(3) 0.17458(18) 0.0213(7) Uani 1 1 d . . . . .
C5 C 0.4664(4) 0.4171(2) 0.22916(17) 0.0163(7) Uani 1 1 d . . . . .
C4 C 0.5254(4) 1.0113(3) 0.24664(17) 0.0205(7) Uani 1 1 d . . . . .
O4 O 0.4905(3) 0.91974(18) 0.35696(12) 0.0220(5) Uani 1 1 d . . . . .
C8 C 0.3419(4) 0.7001(3) 0.46580(16) 0.0171(7) Uani 1 1 d . . . . .
H8 H 0.3951 0.7524 0.4393 0.021 Uiso 1 1 calc R U . . .
C7 C 0.3398(4) 0.5846(3) 0.44804(17) 0.0156(7) Uani 1 1 d . . . . .
C9 C 0.2676(4) 0.7414(3) 0.52187(17) 0.0215(8) Uani 1 1 d . . . . .
C10 C 0.2661(4) 0.8687(3) 0.5370(2) 0.0325(9) Uani 1 1 d . . . . .
H10A H 0.1799 0.9047 0.5052 0.049 Uiso 1 1 calc R U . . .
H10B H 0.3644 0.9027 0.5281 0.049 Uiso 1 1 calc R U . . .
H10C H 0.2528 0.8813 0.5875 0.049 Uiso 1 1 calc R U . . .
C11 C 0.1955(4) 0.6646(3) 0.56215(18) 0.0234(8) Uani 1 1 d . . . . .
H11 H 0.1476 0.6916 0.6014 0.028 Uiso 1 1 calc R U . . .
C12 C 0.1922(4) 0.5485(3) 0.54600(17) 0.0199(7) Uani 1 1 d . . . . .
H12 H 0.1422 0.4966 0.5742 0.024 Uiso 1 1 calc R U . . .
C13 C 0.2617(3) 0.5072(2) 0.48860(15) 0.0146(6) Uani 1 1 d . . . . .
C14 C 0.2634(4) 0.3851(3) 0.46933(16) 0.0153(7) Uani 1 1 d . . . . .
C15 C 0.3551(4) 0.2538(3) 0.39141(17) 0.0191(7) Uani 1 1 d . . . . .
H15 H 0.4124 0.2397 0.3529 0.023 Uiso 1 1 calc R U . . .
C16 C 0.2885(4) 0.1628(3) 0.42206(17) 0.0224(8) Uani 1 1 d . . . . .
H16 H 0.2981 0.0867 0.4050 0.027 Uiso 1 1 calc R U . . .
C17 C 0.2073(4) 0.1852(3) 0.47853(18) 0.0254(8) Uani 1 1 d . . . . .
H17 H 0.1607 0.1239 0.5010 0.030 Uiso 1 1 calc R U . . .
C18 C 0.1935(4) 0.2966(3) 0.50239(17) 0.0208(7) Uani 1 1 d . . . . .
H18 H 0.1369 0.3124 0.5409 0.025 Uiso 1 1 calc R U . . .
F4A F 0.6724(15) 1.0338(14) 0.2617(14) 0.066(5) Uani 0.47(3) 1 d . . P A 1
F5A F 0.488(3) 0.9961(11) 0.1780(5) 0.076(5) Uani 0.47(3) 1 d . . P A 1
F6A F 0.4557(12) 1.1024(11) 0.2620(8) 0.039(3) Uani 0.47(3) 1 d . . P A 1
F4B F 0.6650(15) 0.9998(13) 0.2300(7) 0.049(3) Uani 0.53(3) 1 d . . P A 2
F5B F 0.4373(12) 1.0193(13) 0.1839(7) 0.067(4) Uani 0.53(3) 1 d . . P A 2
F6B F 0.518(3) 1.1085(10) 0.2791(10) 0.092(6) Uani 0.53(3) 1 d . . P A 2

loop_
_atom_site_aniso_label
_atom_site_aniso_U_11
_atom_site_aniso_U_22
_atom_site_aniso_U_33
_atom_site_aniso_U_23
_atom_site_aniso_U_13
_atom_site_aniso_U_12
Au1 0.01406(6) 0.01202(6) 0.01274(6) -0.00020(5) 0.00242(4) 0.00096(5)
O1 0.0229(13) 0.0167(11) 0.0146(12) 0.0008(9) 0.0056(10) 0.0041(9)
C1 0.0142(17) 0.0148(15) 0.0195(17) 0.0035(13) 0.0025(14) -0.0013(12)
F1 0.0307(13) 0.0457(13) 0.0368(13) -0.0137(10) 0.0068(10) 0.0143(10)
N1 0.0157(14) 0.0122(13) 0.0134(13) -0.0002(10) -0.0002(11) 0.0013(10)
O2 0.0211(13) 0.0291(13) 0.0240(13) -0.0026(10) -0.0030(10) 0.0048(10)
C2 0.0190(18) 0.0134(15) 0.0235(18) 0.0049(13) 0.0030(15) -0.0031(12)
F2 0.0749(19) 0.0399(13) 0.0433(14) 0.0064(11) 0.0421(14) -0.0078(12)
C3 0.0127(17) 0.0167(16) 0.0210(19) 0.0005(13) 0.0047(14) 0.0055(12)
F3 0.0301(13) 0.0512(14) 0.0441(14) -0.0321(11) 0.0125(11) -0.0111(10)
O3 0.0223(13) 0.0135(11) 0.0174(12) 0.0011(9) 0.0043(10) -0.0018(9)
C6 0.023(2) 0.0221(17) 0.0201(18) -0.0040(14) 0.0064(15) -0.0050(14)
C5 0.0174(18) 0.0130(15) 0.0191(17) -0.0012(13) 0.0048(14) -0.0053(13)
C4 0.0212(18) 0.0159(16) 0.0262(18) 0.0022(15) 0.0098(14) 0.0017(14)
O4 0.0245(13) 0.0210(12) 0.0211(13) -0.0021(10) 0.0054(10) -0.0018(10)
C8 0.0144(17) 0.0186(16) 0.0171(17) -0.0004(13) -0.0014(14) 0.0009(13)
C7 0.0139(17) 0.0157(15) 0.0155(16) -0.0007(13) -0.0031(13) 0.0031(12)
C9 0.023(2) 0.0201(17) 0.0193(18) -0.0047(14) -0.0037(15) 0.0075(14)
C10 0.036(2) 0.0253(19) 0.036(2) -0.0112(17) 0.0045(18) 0.0057(16)
C11 0.0215(19) 0.0307(19) 0.0182(18) -0.0032(15) 0.0037(15) 0.0082(15)
C12 0.0159(17) 0.0279(17) 0.0158(16) 0.0007(14) 0.0018(14) 0.0024(14)
C13 0.0145(15) 0.0152(15) 0.0132(14) -0.0034(13) -0.0009(12) 0.0029(13)
C14 0.0156(17) 0.0183(16) 0.0109(15) 0.0016(13) -0.0014(13) 0.0021(13)
C15 0.0251(19) 0.0165(16) 0.0148(17) -0.0035(13) -0.0001(14) 0.0018(14)
C16 0.033(2) 0.0138(16) 0.0198(18) -0.0024(13) 0.0016(16) -0.0028(14)
C17 0.030(2) 0.0221(18) 0.0243(19) 0.0047(15) 0.0042(16) -0.0034(15)
C18 0.0218(19) 0.0256(18) 0.0161(17) -0.0001(14) 0.0065(15) -0.0004(14)
F4A 0.013(3) 0.057(8) 0.127(13) 0.060(8) 0.010(7) 0.001(4)
F5A 0.191(14) 0.028(4) 0.013(4) -0.008(4) 0.035(7) -0.032(7)
F6A 0.047(5) 0.013(5) 0.066(8) 0.012(5) 0.037(4) 0.017(4)
F4B 0.029(4) 0.051(6) 0.074(6) 0.041(4) 0.032(5) 0.015(4)
F5B 0.040(5) 0.076(8) 0.072(7) 0.055(6) -0.035(4) -0.034(4)
F6B 0.223(17) 0.013(4) 0.060(7) -0.015(4) 0.093(11) -0.026(8)

loop_
_atom_type_symbol
_atom_type_description
_atom_type_scat_dispersion_real
_atom_type_scat_dispersion_imag
_atom_type_scat_source
C C 0.0033 0.0016 'International Tables Vol C Tables 4.2.6.8 and 6.1.1.4'
H H 0.0000 0.0000 'International Tables Vol C Tables 4.2.6.8 and 6.1.1.4'
N N 0.0061 0.0033 'International Tables Vol C Tables 4.2.6.8 and 6.1.1.4'
O O 0.0106 0.0060 'International Tables Vol C Tables 4.2.6.8 and 6.1.1.4'
F F 0.0171 0.0103 'International Tables Vol C Tables 4.2.6.8 and 6.1.1.4'
Au Au -2.0133 8.8022 'International Tables Vol C Tables 4.2.6.8 and 6.1.1.4'

loop_
_geom_angle_atom_site_label_1
_geom_angle_atom_site_label_2
_geom_angle_atom_site_label_3
_geom_angle
C7 Au1 C1 95.12(12)
C7 Au1 N1 81.80(11)
C1 Au1 N1 176.80(11)
C7 Au1 O1 174.42(10)
C1 Au1 O1 90.20(10)
N1 Au1 O1 92.90(9)
C5 O1 Au1 116.28(19)
C2 C1 Au1 109.9(2)
C2 C1 H1A 109.7
Au1 C1 H1A 109.7
C2 C1 H1B 109.7
Au1 C1 H1B 109.7
H1A C1 H1B 108.2
C15 N1 C14 121.0(3)
C15 N1 Au1 125.4(2)
C14 N1 Au1 113.62(19)
O3 C2 C1 111.7(2)
O3 C2 H2A 109.3
C1 C2 H2A 109.3
O3 C2 H2B 109.3
C1 C2 H2B 109.3
H2A C2 H2B 107.9
O4 C3 O3 129.0(3)
O4 C3 C4 121.0(3)
O3 C3 C4 109.9(3)
C3 O3 C2 116.2(2)
F1 C6 F2 106.8(3)
F1 C6 F3 106.2(3)
F2 C6 F3 107.1(3)
F1 C6 C5 114.4(3)
F2 C6 C5 110.5(3)
F3 C6 C5 111.4(3)
O2 C5 O1 129.5(3)
O2 C5 C6 116.6(3)
O1 C5 C6 113.9(3)
F6A C4 F5A 106.2(10)
F6A C4 F4A 105.6(9)
F5A C4 F4A 109.9(9)
F6B C4 F4B 108.3(8)
F6B C4 F5B 107.3(9)
F4B C4 F5B 103.6(7)
F6A C4 C3 110.3(7)
F5A C4 C3 114.2(6)
F6B C4 C3 111.8(6)
F4A C4 C3 110.2(7)
F4B C4 C3 111.5(6)
F5B C4 C3 113.8(5)
C7 C8 C9 121.6(3)
C7 C8 H8 119.2
C9 C8 H8 119.2
C8 C7 C13 118.7(3)
C8 C7 Au1 128.6(2)
C13 C7 Au1 112.7(2)
C11 C9 C8 119.1(3)
C11 C9 C10 121.1(3)
C8 C9 C10 119.8(3)
C9 C10 H10A 109.5
C9 C10 H10B 109.5
H10A C10 H10B 109.5
C9 C10 H10C 109.5
H10A C10 H10C 109.5
H10B C10 H10C 109.5
C9 C11 C12 120.7(3)
C9 C11 H11 119.7
C12 C11 H11 119.7
C11 C12 C13 120.5(3)
C11 C12 H12 119.8
C13 C12 H12 119.8
C12 C13 C7 119.4(3)
C12 C13 C14 123.0(3)
C7 C13 C14 117.5(3)
N1 C14 C18 119.6(3)
N1 C14 C13 114.3(3)
C18 C14 C13 126.1(3)
N1 C15 C16 122.0(3)
N1 C15 H15 119.0
C16 C15 H15 119.0
C15 C16 C17 118.0(3)
C15 C16 H16 121.0
C17 C16 H16 121.0
C16 C17 C18 120.2(3)
C16 C17 H17 119.9
C18 C17 H17 119.9
C17 C18 C14 119.2(3)
C17 C18 H18 120.4
C14 C18 H18 120.4

loop_
_geom_bond_atom_site_label_1
_geom_bond_atom_site_label_2
_geom_bond_distance
Au1 C7 1.993(3)
Au1 C1 2.042(3)
Au1 N1 2.098(2)
Au1 O1 2.104(2)
O1 C5 1.266(4)
C1 C2 1.512(4)
C1 H1A 0.9900
C1 H1B 0.9900
F1 C6 1.323(4)
N1 C15 1.334(4)
N1 C14 1.350(4)
O2 C5 1.217(4)
C2 O3 1.477(3)
C2 H2A 0.9900
C2 H2B 0.9900
F2 C6 1.323(4)
C3 O4 1.197(4)
C3 O3 1.316(4)
C3 C4 1.536(4)
F3 C6 1.332(4)
C6 C5 1.541(4)
C4 F6A 1.277(12)
C4 F5A 1.291(10)
C4 F6B 1.292(13)
C4 F4A 1.297(14)
C4 F4B 1.306(12)
C4 F5B 1.308(10)
C8 C7 1.385(4)
C8 C9 1.398(4)
C8 H8 0.9500
C7 C13 1.416(4)
C9 C11 1.380(5)
C9 C10 1.511(4)
C10 H10A 0.9800
C10 H10B 0.9800
C10 H10C 0.9800
C11 C12 1.385(5)
C11 H11 0.9500
C12 C13 1.396(4)
C12 H12 0.9500
C13 C14 1.469(4)
C14 C18 1.389(4)
C15 C16 1.375(4)
C15 H15 0.9500
C16 C17 1.382(5)
C16 H16 0.9500
C17 C18 1.384(5)
C17 H17 0.9500
C18 H18 0.9500

loop_
_geom_torsion_atom_site_label_1
_geom_torsion_atom_site_label_2
_geom_torsion_atom_site_label_3
_geom_torsion_atom_site_label_4
_geom_torsion
Au1 C1 C2 O3 -173.90(19)
O4 C3 O3 C2 5.1(5)
C4 C3 O3 C2 -175.2(2)
C1 C2 O3 C3 -76.4(3)
Au1 O1 C5 O2 -6.1(4)
Au1 O1 C5 C6 173.62(18)
F1 C6 C5 O2 -176.6(3)
F2 C6 C5 O2 62.7(4)
F3 C6 C5 O2 -56.2(4)
F1 C6 C5 O1 3.6(4)
F2 C6 C5 O1 -117.1(3)
F3 C6 C5 O1 124.0(3)
O4 C3 C4 F6A -49.6(8)
O3 C3 C4 F6A 130.7(7)
O4 C3 C4 F5A -169.1(11)
O3 C3 C4 F5A 11.2(12)
O4 C3 C4 F6B -21.0(15)
O3 C3 C4 F6B 159.2(15)
O4 C3 C4 F4A 66.6(13)
O3 C3 C4 F4A -113.1(13)
O4 C3 C4 F4B 100.4(9)
O3 C3 C4 F4B -79.3(8)
O4 C3 C4 F5B -142.8(9)
O3 C3 C4 F5B 37.4(9)
C9 C8 C7 C13 -0.8(4)
C9 C8 C7 Au1 179.2(2)
C7 C8 C9 C11 2.5(5)
C7 C8 C9 C10 -177.0(3)
C8 C9 C11 C12 -2.0(5)
C10 C9 C11 C12 177.4(3)
C9 C11 C12 C13 0.0(5)
C11 C12 C13 C7 1.8(5)
C11 C12 C13 C14 179.4(3)
C8 C7 C13 C12 -1.3(4)
Au1 C7 C13 C12 178.7(2)
C8 C7 C13 C14 -179.1(3)
Au1 C7 C13 C14 0.9(3)
C15 N1 C14 C18 -1.1(4)
Au1 N1 C14 C18 178.8(2)
C15 N1 C14 C13 178.9(3)
Au1 N1 C14 C13 -1.2(3)
C12 C13 C14 N1 -177.4(3)
C7 C13 C14 N1 0.2(4)
C12 C13 C14 C18 2.6(5)
C7 C13 C14 C18 -179.8(3)
C14 N1 C15 C16 1.0(5)
Au1 N1 C15 C16 -178.8(2)
N1 C15 C16 C17 -0.7(5)
C15 C16 C17 C18 0.5(5)
C16 C17 C18 C14 -0.6(5)
N1 C14 C18 C17 0.8(5)
C13 C14 C18 C17 -179.1(3)
